data_7053775
loop_
_publ_author_name
'Alexander, Sean G.'
'Cole, Marcus L.'
'Morris, Jonathan C.'

_publ_section_title
;
 Preparation of a super bulky silver N-heterocyclic carbene complex
;
_journal_issue 4
_journal_name_full 'New Journal of Chemistry'
_journal_page_first 720
_journal_paper_doi 10.1039/b821368b
_journal_volume 33
_journal_year 2009
_chemical_compound_source dichloromethane-hexane
_chemical_formula_moiety 'C43 H36 Ag Cl N2'
_chemical_formula_sum 'C43 H36 Ag Cl N2'
_chemical_formula_weight 724.06
_chemical_melting_point_gt 588
_chemical_name_common '[AgCl(IDitop)]'
_space_group_IT_number 60
_symmetry_cell_setting orthorhombic
_symmetry_Int_Tables_number 60
_symmetry_space_group_name_Hall '-P 2n 2ab'
_symmetry_space_group_name_H-M 'P b c n'
_atom_sites_solution_hydrogens geom
_atom_sites_solution_primary direct
_atom_sites_solution_secondary difmap
_audit_creation_method SHELXL-97
_cell_angle_alpha 90.00
_cell_angle_beta 90.00
_cell_angle_gamma 90.00
_cell_formula_units_Z 4
_cell_length_a 15.701(2)
_cell_length_b 13.1938(16)
_cell_length_c 16.310(2)
_cell_measurement_temperature 123(2)
_cell_volume 3378.7(7)
_computing_cell_refinement 'Bruker Scalepack'
_computing_data_collection 'Bruker AXS Collect Software'
_computing_data_reduction X-Seed
_computing_molecular_graphics 'X-Seed / POV-Ray'
_computing_publication_material 'Microsoft Office 2000'
_computing_structure_refinement 'SHELXL-97 (Sheldrick, 1997)'
_computing_structure_solution 'SHELXS-97 (Sheldrick, 1990)'
_diffrn_ambient_temperature 123(2)
_diffrn_measured_fraction_theta_full 0.919
_diffrn_measured_fraction_theta_max 0.923
_diffrn_measurement_device_type 'Bruker X8 Apex'
_diffrn_measurement_method 'psi and omega scans'
_diffrn_radiation_monochromator graphite
_diffrn_radiation_probe x-ray
_diffrn_radiation_type MoK\a
_diffrn_radiation_wavelength 0.71073
_diffrn_reflns_av_R_equivalents 0.0636
_diffrn_reflns_av_sigmaI/netI 0.0540
_diffrn_reflns_limit_h_max 19
_diffrn_reflns_limit_h_min -20
_diffrn_reflns_limit_k_max 12
_diffrn_reflns_limit_k_min -17
_diffrn_reflns_limit_l_max 18
_diffrn_reflns_limit_l_min -21
_diffrn_reflns_number 20798
_diffrn_reflns_theta_full 26.00
_diffrn_reflns_theta_max 27.94
_diffrn_reflns_theta_min 2.37
_diffrn_source 'fine-focus sealed tube'
_exptl_absorpt_coefficient_mu 0.710
_exptl_absorpt_correction_T_max 0.9654
_exptl_absorpt_correction_T_min 0.8711
_exptl_absorpt_correction_type empirical
_exptl_absorpt_process_details SADABS
_exptl_crystal_colour colourless
_exptl_crystal_density_diffrn 1.423
_exptl_crystal_density_method 'not measured'
_exptl_crystal_description plate
_exptl_crystal_F_000 1488
_exptl_crystal_size_max 0.20
_exptl_crystal_size_mid 0.20
_exptl_crystal_size_min 0.05
_refine_diff_density_max 0.779
_refine_diff_density_min -2.588
_refine_diff_density_rms 0.146
_refine_ls_extinction_method none
_refine_ls_goodness_of_fit_ref 1.227
_refine_ls_hydrogen_treatment constr
_refine_ls_matrix_type full
_refine_ls_number_parameters 206
_refine_ls_number_reflns 3748
_refine_ls_number_restraints 0
_refine_ls_restrained_S_all 1.227
_refine_ls_R_factor_all 0.1148
_refine_ls_R_factor_gt 0.0989
_refine_ls_shift/su_max 0.000
_refine_ls_shift/su_mean 0.000
_refine_ls_structure_factor_coef Fsqd
_refine_ls_weighting_details 'calc w=1/[\s^2^(Fo^2^)+(0.0000P)^2^+41.6300P] where P=(Fo^2^+2Fc^2^)/3'
_refine_ls_weighting_scheme calc
_refine_ls_wR_factor_gt 0.1580
_refine_ls_wR_factor_ref 0.1637
_reflns_number_gt 3244
_reflns_number_total 3748
_reflns_threshold_expression >2sigma(I)
_cod_data_source_file b821368bsup1.cif
_cod_data_source_block COMPOUND1
_cod_depositor_comments
;
The following automatic conversions were performed:

'_chemical_melting_point' tag was changed to
'_chemical_melting_point_gt' since the value was specified 'more
than' ('>') a certain temperature. The value '>588' was changed to
'588' - it should be numeric and without a unit designator.

Automatic conversion script
Id: cif_fix_values 1891 2012-01-12 08:04:46Z andrius 
;
_cod_original_cell_volume 3378.8(8)
_cod_database_code 7053775

loop_
_symmetry_equiv_pos_as_xyz
'x, y, z'
'-x+1/2, -y+1/2, z+1/2'
'x+1/2, -y+1/2, -z'
'-x, y, -z+1/2'
'-x, -y, -z'
'x-1/2, y-1/2, -z-1/2'
'-x-1/2, y-1/2, z'
'x, -y, z-1/2'

loop_
_atom_site_label
_atom_site_type_symbol
_atom_site_fract_x
_atom_site_fract_y
_atom_site_fract_z
_atom_site_U_iso_or_equiv
_atom_site_adp_type
_atom_site_occupancy
_atom_site_symmetry_multiplicity
_atom_site_calc_flag
_atom_site_refinement_flags
Ag1 Ag 0.0000 0.61187(5) 0.2500 0.01653(17) Uani 1 2 d S
Cl1 Cl 0.0000 0.43417(17) 0.2500 0.0327(6) Uani 1 2 d S
N1 N -0.0031(4) 0.8328(4) 0.3157(3) 0.0135(10) Uani 1 1 d .
C1 C 0.0000 0.7682(6) 0.2500 0.0148(16) Uani 1 2 d S
C2 C -0.0024(5) 0.9335(4) 0.2906(3) 0.0157(12) Uani 1 1 d .
H2 H -0.0050 0.9914 0.3251 0.019 Uiso 1 1 calc R
C3 C -0.0064(4) 0.7990(4) 0.3996(4) 0.0129(11) Uani 1 1 d .
C4 C -0.0720(4) 0.7348(5) 0.4240(4) 0.0115(12) Uani 1 1 d .
C5 C -0.0685(4) 0.6951(5) 0.5022(4) 0.0157(13) Uiso 1 1 d .
H5 H -0.1106 0.6472 0.5181 0.019 Uiso 1 1 calc R
C6 C -0.0082(5) 0.7212(5) 0.5572(4) 0.0223(14) Uani 1 1 d .
H6 H -0.0087 0.6934 0.6109 0.027 Uiso 1 1 calc R
C7 C 0.0558(4) 0.7906(5) 0.5337(4) 0.0157(13) Uani 1 1 d .
H7 H 0.0978 0.8109 0.5723 0.019 Uiso 1 1 calc R
C8 C 0.0580(4) 0.8299(4) 0.4540(4) 0.0096(11) Uani 1 1 d .
C9 C -0.1482(4) 0.7148(4) 0.3730(4) 0.0086(11) Uani 1 1 d .
C10 C -0.1753(4) 0.6178(5) 0.3548(4) 0.0170(13) Uani 1 1 d .
H10 H -0.1427 0.5615 0.3731 0.020 Uiso 1 1 calc R
C11 C -0.2484(4) 0.6012(5) 0.3107(5) 0.0223(15) Uani 1 1 d .
H11 H -0.2653 0.5338 0.2981 0.027 Uiso 1 1 calc R
C12 C -0.2981(4) 0.6820(5) 0.2844(4) 0.0166(13) Uani 1 1 d .
C13 C -0.2730(4) 0.7796(5) 0.3051(4) 0.0144(13) Uani 1 1 d .
H13 H -0.3081 0.8356 0.2910 0.017 Uiso 1 1 calc R
C14 C -0.1975(4) 0.7955(5) 0.3458(4) 0.0106(12) Uani 1 1 d .
H14 H -0.1787 0.8629 0.3556 0.013 Uiso 1 1 calc R
C15 C -0.3784(4) 0.6655(5) 0.2345(4) 0.0229(15) Uiso 1 1 d .
H15A H -0.3894 0.5926 0.2293 0.034 Uiso 1 1 calc R
H15B H -0.3711 0.6951 0.1799 0.034 Uiso 1 1 calc R
H15C H -0.4266 0.6980 0.2621 0.034 Uiso 1 1 calc R
C16 C 0.1288(4) 0.9005(5) 0.4341(4) 0.0115(12) Uani 1 1 d .
C17 C 0.1922(4) 0.8740(5) 0.3804(4) 0.0174(13) Uani 1 1 d .
H17 H 0.1873 0.8130 0.3498 0.021 Uiso 1 1 calc R
C18 C 0.2641(4) 0.9353(5) 0.3700(4) 0.0158(13) Uani 1 1 d .
H18 H 0.3075 0.9151 0.3329 0.019 Uiso 1 1 calc R
C19 C 0.2726(4) 1.0255(5) 0.4135(4) 0.0166(13) Uani 1 1 d .
C20 C 0.2062(5) 1.0528(5) 0.4650(4) 0.0215(15) Uani 1 1 d .
H20 H 0.2094 1.1153 0.4937 0.026 Uiso 1 1 calc R
C21 C 0.1357(4) 0.9919(5) 0.4759(4) 0.0179(14) Uani 1 1 d .
H21 H 0.0917 1.0125 0.5122 0.021 Uiso 1 1 calc R
C22 C 0.3501(5) 1.0883(6) 0.4037(5) 0.0293(18) Uani 1 1 d .
H22A H 0.3468 1.1471 0.4402 0.044 Uiso 1 1 calc R
H22B H 0.3544 1.1115 0.3467 0.044 Uiso 1 1 calc R
H22C H 0.4005 1.0479 0.4175 0.044 Uiso 1 1 calc R

loop_
_atom_site_aniso_label
_atom_site_aniso_U_11
_atom_site_aniso_U_22
_atom_site_aniso_U_33
_atom_site_aniso_U_23
_atom_site_aniso_U_13
_atom_site_aniso_U_12
Ag1 0.0246(3) 0.0118(3) 0.0132(3) 0.000 0.0020(4) 0.000
Cl1 0.0556(16) 0.0149(10) 0.0277(13) 0.000 0.0003(16) 0.000
N1 0.013(2) 0.019(2) 0.008(2) 0.0004(19) 0.001(2) -0.005(2)
C1 0.015(4) 0.011(3) 0.018(4) 0.000 -0.002(4) 0.000
C2 0.020(3) 0.016(3) 0.011(3) -0.006(2) 0.003(3) -0.006(3)
C3 0.010(3) 0.016(3) 0.012(3) 0.001(2) -0.004(3) 0.005(3)
C4 0.014(3) 0.013(3) 0.008(3) 0.003(2) 0.005(2) 0.005(2)
C6 0.020(3) 0.037(4) 0.011(3) 0.005(3) 0.011(3) 0.006(3)
C7 0.015(3) 0.029(4) 0.003(3) 0.004(2) 0.000(2) 0.009(3)
C8 0.013(3) 0.011(3) 0.005(3) -0.001(2) -0.002(2) 0.007(2)
C9 0.013(3) 0.009(3) 0.004(3) 0.001(2) 0.002(2) 0.002(2)
C10 0.016(3) 0.013(3) 0.022(3) 0.000(3) 0.001(3) 0.004(3)
C11 0.022(3) 0.016(3) 0.029(4) -0.004(3) 0.012(3) -0.007(3)
C12 0.013(3) 0.021(3) 0.016(3) 0.000(3) 0.001(3) -0.005(2)
C13 0.012(3) 0.017(3) 0.015(3) 0.003(3) -0.001(2) 0.003(2)
C14 0.009(3) 0.014(3) 0.008(3) 0.001(2) 0.000(2) -0.002(2)
C16 0.013(3) 0.012(3) 0.010(3) -0.005(2) -0.003(2) 0.001(2)
C17 0.023(3) 0.010(3) 0.019(3) -0.005(3) 0.002(3) -0.004(3)
C18 0.018(3) 0.018(3) 0.011(3) -0.004(3) 0.001(3) -0.005(3)
C19 0.019(3) 0.020(3) 0.011(3) 0.001(3) -0.005(3) -0.003(3)
C20 0.030(4) 0.020(3) 0.015(3) -0.010(3) 0.000(3) -0.001(3)
C21 0.019(3) 0.024(3) 0.011(3) -0.011(3) 0.004(2) -0.002(3)
C22 0.028(4) 0.034(4) 0.027(4) -0.003(3) 0.001(3) -0.019(3)

loop_
_atom_type_symbol
_atom_type_description
_atom_type_scat_dispersion_real
_atom_type_scat_dispersion_imag
_atom_type_scat_source
C C 0.0033 0.0016 'International Tables Vol C Tables 4.2.6.8 and 6.1.1.4'
H H 0.0000 0.0000 'International Tables Vol C Tables 4.2.6.8 and 6.1.1.4'
N N 0.0061 0.0033 'International Tables Vol C Tables 4.2.6.8 and 6.1.1.4'
Cl Cl 0.1484 0.1585 'International Tables Vol C Tables 4.2.6.8 and 6.1.1.4'
Ag Ag -0.8971 1.1015 'International Tables Vol C Tables 4.2.6.8 and 6.1.1.4'

loop_
_geom_angle_atom_site_label_1
_geom_angle_atom_site_label_2
_geom_angle_atom_site_label_3
_geom_angle
_geom_angle_site_symmetry_1
_geom_angle_site_symmetry_3
C1 Ag1 Cl1 180.000(1) . .
C1 N1 C2 111.3(5) . .
C1 N1 C3 123.5(5) . .
C2 N1 C3 125.2(5) . .
N1 C1 N1 103.1(7) . 4
N1 C1 Ag1 128.5(3) . .
N1 C1 Ag1 128.5(3) 4 .
C2 C2 N1 107.2(3) 4 .
C4 C3 C8 121.9(6) . .
C4 C3 N1 119.2(6) . .
C8 C3 N1 118.9(6) . .
C5 C4 C3 117.8(6) . .
C5 C4 C9 118.9(6) . .
C3 C4 C9 123.1(5) . .
C6 C5 C4 123.0(6) . .
C5 C6 C7 119.0(6) . .
C8 C7 C6 120.7(6) . .
C7 C8 C3 117.4(6) . .
C7 C8 C16 116.9(6) . .
C3 C8 C16 125.6(5) . .
C10 C9 C14 118.1(6) . .
C10 C9 C4 122.4(5) . .
C14 C9 C4 119.5(5) . .
C11 C10 C9 121.2(6) . .
C10 C11 C12 120.6(6) . .
C13 C12 C11 118.5(6) . .
C13 C12 C15 120.0(6) . .
C11 C12 C15 121.5(6) . .
C14 C13 C12 120.3(6) . .
C13 C14 C9 121.1(6) . .
C17 C16 C21 118.5(6) . .
C17 C16 C8 121.5(5) . .
C21 C16 C8 119.7(6) . .
C16 C17 C18 121.1(6) . .
C19 C18 C17 120.7(6) . .
C20 C19 C18 117.3(6) . .
C20 C19 C22 122.5(6) . .
C18 C19 C22 120.2(6) . .
C21 C20 C19 122.0(6) . .
C20 C21 C16 120.3(6) . .

loop_
_geom_bond_atom_site_label_1
_geom_bond_atom_site_label_2
_geom_bond_distance
_geom_bond_site_symmetry_2
Ag1 C1 2.062(8) .
Ag1 Cl1 2.345(2) .
N1 C1 1.371(7) .
N1 C2 1.390(7) .
N1 C3 1.439(7) .
C1 N1 1.371(7) 4
C2 C2 1.326(11) 4
C3 C4 1.392(9) .
C3 C8 1.405(8) .
C4 C5 1.380(9) .
C4 C9 1.481(8) .
C5 C6 1.350(10) .
C6 C7 1.412(10) .
C7 C8 1.401(8) .
C8 C16 1.485(8) .
C9 C10 1.381(8) .
C9 C14 1.389(8) .
C10 C11 1.373(10) .
C11 C12 1.389(10) .
C12 C13 1.388(9) .
C12 C15 1.516(9) .
C13 C14 1.376(8) .
C16 C17 1.372(9) .
C16 C21 1.389(8) .
C17 C18 1.398(9) .
C18 C19 1.392(9) .
C19 C20 1.387(9) .
C19 C22 1.481(9) .
C20 C21 1.379(9) .
